data_4510734
loop_
_publ_author_name
'Cholewa, Piotr P.'
'Beavers, Christine M.'
'Teat, Simon J.'
'Dalgarno, Scott J.'

_publ_section_title
;
 Molecular Paneling in the Rational Design of Calixarene Coordination
 Polymers
;
_journal_issue 7
_journal_name_full 'Crystal Growth &amp; Design'
_journal_page_first 2703
_journal_paper_doi 10.1021/cg400125x
_journal_volume 13
_journal_year 2013
_chemical_formula_sum 'C106 H134 Co N6 O16'
_chemical_formula_weight 1807.12
_chemical_name_common 8
_chemical_name_systematic
;
 ?
;
_space_group_IT_number 2
_symmetry_cell_setting triclinic
_symmetry_space_group_name_Hall '-P 1'
_symmetry_space_group_name_H-M 'P -1'
_atom_sites_solution_hydrogens geom
_atom_sites_solution_primary direct
_atom_sites_solution_secondary difmap
_audit_creation_method SHELXL-97
_cell_angle_alpha 92.526(4)
_cell_angle_beta 95.448(4)
_cell_angle_gamma 99.997(4)
_cell_formula_units_Z 2
_cell_length_a 13.0333(8)
_cell_length_b 13.5524(7)
_cell_length_c 27.8507(18)
_cell_measurement_reflns_used 6045
_cell_measurement_temperature 100(2)
_cell_measurement_theta_max 22.0
_cell_measurement_theta_min 2.28
_cell_volume 4813.6(5)
_computing_cell_refinement 'SAINT (Bruker, 1998)'
_computing_data_collection 'Apex II'
_computing_data_reduction 'SAINT (Bruker, 1998)'
_computing_molecular_graphics 'XSeed (Barbour, 2001)'
_computing_publication_material 'local program'
_computing_structure_refinement 'SHELXL-97 (Sheldrick, 1997)'
_computing_structure_solution 'SHELXS-97 (Sheldrick, 1990)'
_diffrn_ambient_temperature 173(2)
_diffrn_measured_fraction_theta_full 0.993
_diffrn_measured_fraction_theta_max 0.993
_diffrn_measurement_device_type 'Bruker X8 Apex II CCD Diffractometer'
_diffrn_measurement_method '\f and \w scans'
_diffrn_radiation_monochromator graphite
_diffrn_radiation_source 'fine-focus sealed tube'
_diffrn_radiation_type MoK\a
_diffrn_radiation_wavelength 0.71073
_diffrn_reflns_av_R_equivalents 0.1237
_diffrn_reflns_av_sigmaI/netI 0.1428
_diffrn_reflns_limit_h_max 14
_diffrn_reflns_limit_h_min -14
_diffrn_reflns_limit_k_max 15
_diffrn_reflns_limit_k_min -15
_diffrn_reflns_limit_l_max 30
_diffrn_reflns_limit_l_min -30
_diffrn_reflns_number 56161
_diffrn_reflns_theta_full 23.26
_diffrn_reflns_theta_max 23.26
_diffrn_reflns_theta_min 1.53
_exptl_absorpt_coefficient_mu 0.247
_exptl_absorpt_correction_T_max 0.9877
_exptl_absorpt_correction_T_min 0.9295
_exptl_absorpt_correction_type multi-scan
_exptl_absorpt_process_details Bruker-SADABS
_exptl_crystal_colour Pale-Pink
_exptl_crystal_density_diffrn 1.247
_exptl_crystal_density_method 'not measured'
_exptl_crystal_description Block
_exptl_crystal_F_000 1934
_exptl_crystal_size_max 0.30
_exptl_crystal_size_mid 0.10
_exptl_crystal_size_min 0.05
_refine_diff_density_max 0.763
_refine_diff_density_min -0.419
_refine_diff_density_rms 0.075
_refine_ls_extinction_method none
_refine_ls_goodness_of_fit_ref 0.921
_refine_ls_hydrogen_treatment constr
_refine_ls_matrix_type full
_refine_ls_number_parameters 1166
_refine_ls_number_reflns 13718
_refine_ls_number_restraints 6
_refine_ls_restrained_S_all 0.925
_refine_ls_R_factor_all 0.1203
_refine_ls_R_factor_gt 0.0617
_refine_ls_shift/su_max 0.001
_refine_ls_shift/su_mean 0.000
_refine_ls_structure_factor_coef Fsqd
_refine_ls_weighting_details 'calc w=1/[\s^2^(Fo^2^)+(0.0770P)^2^+0.0000P] where P=(Fo^2^+2Fc^2^)/3'
_refine_ls_weighting_scheme calc
_refine_ls_wR_factor_gt 0.1420
_refine_ls_wR_factor_ref 0.1603
_reflns_number_gt 7544
_reflns_number_total 13718
_reflns_threshold_expression >2sigma(I)
_cod_data_source_file cg400125x_si_003.cif
_cod_data_source_block 8
_cod_original_sg_symbol_H-M P-1
_cod_database_code 4510734

loop_
_symmetry_equiv_pos_as_xyz
'x, y, z'
'-x, -y, -z'

loop_
_atom_site_label
_atom_site_type_symbol
_atom_site_fract_x
_atom_site_fract_y
_atom_site_fract_z
_atom_site_U_iso_or_equiv
_atom_site_adp_type
_atom_site_occupancy
_atom_site_symmetry_multiplicity
_atom_site_calc_flag
_atom_site_refinement_flags
Co1 Co 0.60439(5) 0.50648(4) 0.56075(2) 0.01676(18) Uani 1 1 d .
O1 O 0.5909(2) 0.4882(2) 0.63675(11) 0.0208(7) Uani 1 1 d .
O2 O 0.7466(2) 0.5427(2) 0.61559(11) 0.0228(8) Uani 1 1 d .
O3 O 0.6996(2) 0.53138(19) 0.50539(11) 0.0213(5) Uani 1 1 d .
O4 O 0.5546(2) 0.53204(19) 0.45739(11) 0.0213(5) Uani 1 1 d .
O5 O 0.8253(2) 0.6245(2) 0.84517(11) 0.0255(8) Uani 1 1 d .
O6 O 0.6905(2) 0.5483(2) 0.92400(11) 0.0294(8) Uani 1 1 d .
O7 O 0.8302(3) 0.7981(2) 0.94647(13) 0.0398(9) Uani 1 1 d .
O8 O 1.0003(3) 0.8497(2) 0.87006(12) 0.0342(9) Uani 1 1 d .
O9 O 0.8739(2) 0.5869(2) 0.29917(12) 0.0323(9) Uani 1 1 d .
O10 O 1.0948(2) 0.7362(2) 0.32260(11) 0.0266(8) Uani 1 1 d .
O11 O 0.9446(2) 0.8430(2) 0.25578(12) 0.0290(8) Uani 1 1 d .
O12 O 0.7440(2) 0.6946(2) 0.21421(11) 0.0295(8) Uani 1 1 d .
O13 O 0.5424(4) 0.7706(3) 0.07806(15) 0.0671(13) Uani 1 1 d .
O14 O 1.0668(3) 1.1784(2) 0.44242(13) 0.0422(10) Uani 1 1 d .
O15 O 0.6883(3) 1.0409(2) 0.42756(14) 0.0469(10) Uani 1 1 d .
O16 O 0.4013(3) 0.8677(3) 0.76033(17) 0.0752(14) Uani 1 1 d .
N1 N 0.5961(3) 0.6628(2) 0.56649(13) 0.0191(9) Uani 1 1 d .
N2 N 0.6130(3) 1.3514(2) 0.55359(13) 0.0186(9) Uani 1 1 d .
N3 N 0.7569(3) 0.9001(3) 0.41066(15) 0.0280(10) Uani 1 1 d .
N4 N 0.9460(3) 1.2803(3) 0.42918(16) 0.0373(11) Uani 1 1 d .
N5 N 0.4640(3) 0.7610(3) 0.70831(17) 0.0402(12) Uani 1 1 d .
N6 N 0.4993(4) 0.8839(4) 0.13154(19) 0.0562(14) Uani 1 1 d .
C1 C 0.7250(3) 0.5481(3) 0.69993(17) 0.0186(11) Uani 1 1 d .
C2 C 0.8122(3) 0.6231(3) 0.71370(17) 0.0226(12) Uani 1 1 d .
H2A H 0.8498 0.6558 0.6896 0.027 Uiso 1 1 calc R
C3 C 0.8446(4) 0.6506(3) 0.76201(17) 0.0223(12) Uani 1 1 d .
C4 C 0.9315(4) 0.7409(3) 0.77782(18) 0.0265(12) Uani 1 1 d .
H4A H 0.9807 0.7224 0.8038 0.032 Uiso 1 1 calc R
H4B H 0.9713 0.7607 0.7502 0.032 Uiso 1 1 calc R
C5 C 0.8842(4) 0.8291(3) 0.79615(18) 0.0247(12) Uani 1 1 d .
C6 C 0.8054(4) 0.8630(3) 0.76789(19) 0.0314(13) Uani 1 1 d .
H6 H 0.7839 0.8327 0.7363 0.038 Uiso 1 1 calc R
C7 C 0.7575(4) 0.9389(4) 0.7840(2) 0.0373(14) Uani 1 1 d .
H7 H 0.7058 0.9625 0.7634 0.045 Uiso 1 1 calc R
C8 C 0.7858(4) 0.9810(4) 0.8311(2) 0.0357(14) Uani 1 1 d .
H8 H 0.7505 1.0312 0.8430 0.043 Uiso 1 1 calc R
C9 C 0.8651(4) 0.9503(3) 0.86089(19) 0.0320(13) Uani 1 1 d .
C10 C 0.8911(4) 0.9941(4) 0.91296(19) 0.0404(15) Uani 1 1 d .
H10A H 0.9515 0.9677 0.9285 0.049 Uiso 1 1 calc R
H10B H 0.9105 1.0680 0.9133 0.049 Uiso 1 1 calc R
C11 C 0.7969(4) 0.9658(4) 0.94070(19) 0.0388(14) Uani 1 1 d .
C12 C 0.7327(5) 1.0340(4) 0.9503(2) 0.0544(17) Uani 1 1 d .
H12 H 0.7546 1.1026 0.9446 0.065 Uiso 1 1 calc R
C13 C 0.6373(5) 1.0042(4) 0.9682(2) 0.0571(18) Uani 1 1 d .
H13 H 0.5954 1.0524 0.9758 0.069 Uiso 1 1 calc R
C14 C 0.6032(5) 0.9028(4) 0.9749(2) 0.0514(17) Uani 1 1 d .
H14 H 0.5364 0.8818 0.9858 0.062 Uiso 1 1 calc R
C15 C 0.6658(4) 0.8326(4) 0.96606(19) 0.0367(14) Uani 1 1 d .
C16 C 0.6236(4) 0.7202(4) 0.96826(18) 0.0351(13) Uani 1 1 d .
H16A H 0.6808 0.6862 0.9813 0.042 Uiso 1 1 calc R
H16B H 0.5679 0.7106 0.9903 0.042 Uiso 1 1 calc R
C17 C 0.5795(4) 0.6734(3) 0.91805(18) 0.0270(12) Uani 1 1 d .
C18 C 0.5024(4) 0.7123(4) 0.89147(19) 0.0336(13) Uani 1 1 d .
H18 H 0.4736 0.7650 0.9057 0.040 Uiso 1 1 calc R
C19 C 0.4667(4) 0.6761(4) 0.8447(2) 0.0404(14) Uani 1 1 d .
H19 H 0.4127 0.7026 0.8271 0.049 Uiso 1 1 calc R
C20 C 0.5100(4) 0.6007(4) 0.82361(18) 0.0340(13) Uani 1 1 d .
H20 H 0.4868 0.5775 0.7910 0.041 Uiso 1 1 calc R
C21 C 0.5857(4) 0.5587(3) 0.84874(18) 0.0258(12) Uani 1 1 d .
C22 C 0.6366(4) 0.4808(3) 0.82374(17) 0.0272(12) Uani 1 1 d .
H22A H 0.6825 0.4528 0.8479 0.033 Uiso 1 1 calc R
H22B H 0.5816 0.4251 0.8091 0.033 Uiso 1 1 calc R
C23 C 0.7008(4) 0.5257(3) 0.78477(17) 0.0221(11) Uani 1 1 d .
C24 C 0.6697(4) 0.5024(3) 0.73610(17) 0.0201(11) Uani 1 1 d .
H24 H 0.6084 0.4536 0.7269 0.024 Uiso 1 1 calc R
C25 C 0.7916(4) 0.5998(3) 0.79697(17) 0.0222(11) Uani 1 1 d .
C26 C 0.6172(4) 0.5925(3) 0.89695(18) 0.0271(12) Uani 1 1 d .
C27 C 0.7636(4) 0.8661(4) 0.95176(18) 0.0339(13) Uani 1 1 d .
C28 C 0.9157(4) 0.8764(3) 0.84166(19) 0.0277(12) Uani 1 1 d .
C29 C 0.6866(4) 0.5241(3) 0.64780(17) 0.0204(11) Uani 1 1 d .
C30 C 0.8948(4) 0.5606(4) 0.86429(19) 0.0409(14) Uani 1 1 d D
H30A H 0.9486 0.5552 0.8420 0.049 Uiso 1 1 calc R
H30B H 0.8547 0.4925 0.8672 0.049 Uiso 1 1 calc R
C31 C 0.9460(5) 0.6026(4) 0.9122(2) 0.0571(17) Uani 1 1 d D
H31A H 0.8924 0.6038 0.9350 0.068 Uiso 1 1 calc R
H31B H 0.9820 0.6725 0.9096 0.068 Uiso 1 1 calc R
C32 C 1.0271(5) 0.5377(5) 0.9316(3) 0.081(2) Uani 1 1 d .
H32A H 0.9899 0.4726 0.9401 0.121 Uiso 1 1 calc R
H32B H 1.0695 0.5726 0.9603 0.121 Uiso 1 1 calc R
H32C H 1.0728 0.5271 0.9066 0.121 Uiso 1 1 calc R
C33 C 1.0969(4) 0.9109(5) 0.8611(2) 0.0622(19) Uani 1 1 d .
H33A H 1.0915 0.9828 0.8645 0.075 Uiso 1 1 calc R
H33B H 1.1132 0.8956 0.8279 0.075 Uiso 1 1 calc R
C34 C 1.1855(7) 0.8877(7) 0.8990(4) 0.125(4) Uani 1 1 d D
H34A H 1.2466 0.9432 0.9026 0.150 Uiso 1 1 calc R
H34B H 1.1594 0.8769 0.9309 0.150 Uiso 1 1 calc R
C35 C 1.2116(8) 0.8010(9) 0.8795(4) 0.150(4) Uani 1 1 d D
H35A H 1.1477 0.7520 0.8696 0.225 Uiso 1 1 calc R
H35B H 1.2559 0.7730 0.9038 0.225 Uiso 1 1 calc R
H35C H 1.2498 0.8166 0.8514 0.225 Uiso 1 1 calc R
C36 C 0.9255(5) 0.8129(5) 0.9828(2) 0.0607(18) Uani 1 1 d D
H36A H 0.9834 0.7895 0.9676 0.073 Uiso 1 1 calc R
H36B H 0.9476 0.8854 0.9918 0.073 Uiso 1 1 calc R
C37 C 0.9078(6) 0.7586(5) 1.0272(2) 0.074(2) Uani 1 1 d D
H37A H 0.9768 0.7540 1.0443 0.089 Uiso 1 1 calc R
H37B H 0.8713 0.6893 1.0175 0.089 Uiso 1 1 calc R
C38 C 0.8424(6) 0.8067(5) 1.0638(3) 0.086(2) Uani 1 1 d .
H38A H 0.8714 0.8784 1.0700 0.129 Uiso 1 1 calc R
H38B H 0.8459 0.7731 1.0942 0.129 Uiso 1 1 calc R
H38C H 0.7692 0.7986 1.0500 0.129 Uiso 1 1 calc R
C39 C 0.6415(4) 0.4660(3) 0.95003(18) 0.0327(13) Uani 1 1 d .
H39A H 0.5891 0.4192 0.9280 0.039 Uiso 1 1 calc R
H39B H 0.6055 0.4915 0.9764 0.039 Uiso 1 1 calc R
C40 C 0.7268(4) 0.4133(4) 0.9703(2) 0.0469(15) Uani 1 1 d .
H40A H 0.7787 0.4617 0.9918 0.056 Uiso 1 1 calc R
H40B H 0.7631 0.3903 0.9434 0.056 Uiso 1 1 calc R
C41 C 0.6869(5) 0.3244(4) 0.9983(2) 0.068(2) Uani 1 1 d .
H41A H 0.6618 0.3478 1.0281 0.103 Uiso 1 1 calc R
H41B H 0.7437 0.2872 1.0064 0.103 Uiso 1 1 calc R
H41C H 0.6292 0.2803 0.9786 0.103 Uiso 1 1 calc R
C42 C 0.7128(4) 0.5515(3) 0.42156(17) 0.0190(11) Uani 1 1 d .
C43 C 0.8218(4) 0.5683(3) 0.42639(17) 0.0193(11) Uani 1 1 d .
H43 H 0.8583 0.5702 0.4577 0.023 Uiso 1 1 calc R
C44 C 0.8788(4) 0.5824(3) 0.38684(18) 0.0218(11) Uani 1 1 d .
C45 C 0.9987(3) 0.6135(3) 0.39548(17) 0.0234(12) Uani 1 1 d .
H45A H 1.0249 0.5837 0.4250 0.028 Uiso 1 1 calc R
H45B H 1.0307 0.5871 0.3679 0.028 Uiso 1 1 calc R
C46 C 1.0315(3) 0.7275(3) 0.40116(17) 0.0211(11) Uani 1 1 d .
C47 C 1.0161(3) 0.7773(3) 0.44406(18) 0.0253(12) Uani 1 1 d .
H47 H 0.9912 0.7396 0.4699 0.030 Uiso 1 1 calc R
C48 C 1.0368(4) 0.8812(3) 0.44945(18) 0.0271(12) Uani 1 1 d .
H48 H 1.0303 0.9146 0.4794 0.033 Uiso 1 1 calc R
C49 C 1.0669(4) 0.9356(3) 0.41102(19) 0.0287(13) Uani 1 1 d .
H49 H 1.0766 1.0067 0.4143 0.034 Uiso 1 1 calc R
C50 C 1.0837(3) 0.8892(3) 0.36718(17) 0.0217(11) Uani 1 1 d .
C51 C 1.1060(4) 0.9517(3) 0.32386(18) 0.0272(12) Uani 1 1 d .
H51A H 1.1652 1.0075 0.3335 0.033 Uiso 1 1 calc R
H51B H 1.1266 0.9092 0.2979 0.033 Uiso 1 1 calc R
C52 C 1.0108(4) 0.9943(3) 0.30468(18) 0.0254(12) Uani 1 1 d .
C53 C 0.9965(4) 1.0880(3) 0.32180(18) 0.0302(13) Uani 1 1 d .
H53 H 1.0483 1.1269 0.3446 0.036 Uiso 1 1 calc R
C54 C 0.9075(4) 1.1257(4) 0.30614(19) 0.0331(13) Uani 1 1 d .
H54 H 0.8980 1.1895 0.3187 0.040 Uiso 1 1 calc R
C55 C 0.8323(4) 1.0702(4) 0.27204(19) 0.0342(13) Uani 1 1 d .
H55 H 0.7724 1.0969 0.2607 0.041 Uiso 1 1 calc R
C56 C 0.8443(4) 0.9761(3) 0.25449(18) 0.0273(12) Uani 1 1 d .
C57 C 0.7583(4) 0.9115(4) 0.21909(18) 0.0346(13) Uani 1 1 d .
H57A H 0.7178 0.9554 0.2007 0.041 Uiso 1 1 calc R
H57B H 0.7907 0.8723 0.1958 0.041 Uiso 1 1 calc R
C58 C 0.6859(4) 0.8410(3) 0.24680(17) 0.0255(12) Uani 1 1 d .
C59 C 0.6191(4) 0.8796(4) 0.27605(19) 0.0325(13) Uani 1 1 d .
H59 H 0.6147 0.9488 0.2758 0.039 Uiso 1 1 calc R
C60 C 0.5594(4) 0.8191(4) 0.30529(18) 0.0300(13) Uani 1 1 d .
H60 H 0.5120 0.8459 0.3239 0.036 Uiso 1 1 calc R
C61 C 0.5687(4) 0.7185(3) 0.30757(17) 0.0263(12) Uani 1 1 d .
H61 H 0.5295 0.6776 0.3287 0.032 Uiso 1 1 calc R
C62 C 0.6348(3) 0.6770(3) 0.27915(17) 0.0230(11) Uani 1 1 d .
C63 C 0.6533(4) 0.5694(3) 0.28563(17) 0.0256(12) Uani 1 1 d .
H63A H 0.5852 0.5230 0.2832 0.031 Uiso 1 1 calc R
H63B H 0.6936 0.5489 0.2597 0.031 Uiso 1 1 calc R
C64 C 0.7136(4) 0.5631(3) 0.33476(16) 0.0210(11) Uani 1 1 d .
C65 C 0.6615(4) 0.5505(3) 0.37551(17) 0.0201(11) Uani 1 1 d .
H65 H 0.5872 0.5406 0.3719 0.024 Uiso 1 1 calc R
C66 C 0.8235(4) 0.5760(3) 0.34070(17) 0.0233(12) Uani 1 1 d .
C67 C 1.0711(3) 0.7835(3) 0.36428(17) 0.0224(11) Uani 1 1 d .
C68 C 0.9334(4) 0.9401(3) 0.27126(18) 0.0251(12) Uani 1 1 d .
C69 C 0.6871(4) 0.7379(4) 0.24672(17) 0.0258(12) Uani 1 1 d .
C70 C 0.6527(4) 0.5380(3) 0.46441(17) 0.0213(5) Uani 1 1 d .
C71 C 0.9398(4) 0.5160(4) 0.2876(2) 0.0468(16) Uani 1 1 d D
H71A H 0.9429 0.4694 0.3139 0.056 Uiso 1 1 calc R
H71B H 1.0118 0.5525 0.2855 0.056 Uiso 1 1 calc R
C72 C 0.9010(6) 0.4577(5) 0.2416(3) 0.081(2) Uani 1 1 d D
H72A H 0.8806 0.5042 0.2176 0.097 Uiso 1 1 calc R
H72B H 0.9593 0.4285 0.2298 0.097 Uiso 1 1 calc R
C73 C 0.8127(6) 0.3771(5) 0.2439(4) 0.112(3) Uani 1 1 d D
H73A H 0.8313 0.3308 0.2679 0.168 Uiso 1 1 calc R
H73B H 0.7946 0.3408 0.2121 0.168 Uiso 1 1 calc R
H73C H 0.7525 0.4053 0.2530 0.168 Uiso 1 1 calc R
C74 C 0.6797(4) 0.6572(4) 0.16996(17) 0.0314(13) Uani 1 1 d .
H74A H 0.6626 0.7143 0.1517 0.038 Uiso 1 1 calc R
H74B H 0.6133 0.6163 0.1776 0.038 Uiso 1 1 calc R
C75 C 0.7356(5) 0.5948(5) 0.1398(2) 0.0583(18) Uani 1 1 d .
H75A H 0.7485 0.5356 0.1575 0.070 Uiso 1 1 calc R
H75B H 0.8044 0.6345 0.1345 0.070 Uiso 1 1 calc R
C76 C 0.6746(4) 0.5596(5) 0.0914(2) 0.0549(17) Uani 1 1 d .
H76A H 0.6095 0.5146 0.0963 0.082 Uiso 1 1 calc R
H76B H 0.7168 0.5238 0.0719 0.082 Uiso 1 1 calc R
H76C H 0.6578 0.6178 0.0746 0.082 Uiso 1 1 calc R
C77 C 0.9981(4) 0.8404(3) 0.21335(19) 0.0348(13) Uani 1 1 d .
H77A H 1.0671 0.8855 0.2187 0.042 Uiso 1 1 calc R
H77B H 0.9566 0.8636 0.1858 0.042 Uiso 1 1 calc R
C78 C 1.0125(4) 0.7354(4) 0.2023(2) 0.0409(15) Uani 1 1 d .
H78A H 0.9432 0.6910 0.1967 0.049 Uiso 1 1 calc R
H78B H 1.0523 0.7122 0.2304 0.049 Uiso 1 1 calc R
C79 C 1.0712(5) 0.7284(4) 0.1577(2) 0.0565(18) Uani 1 1 d .
H79A H 1.0324 0.7524 0.1300 0.085 Uiso 1 1 calc R
H79B H 1.0776 0.6583 0.1506 0.085 Uiso 1 1 calc R
H79C H 1.1412 0.7698 0.1638 0.085 Uiso 1 1 calc R
C80 C 1.1881(4) 0.6920(4) 0.3297(2) 0.0360(14) Uani 1 1 d D
H80A H 1.1782 0.6293 0.3088 0.043 Uiso 1 1 calc R
H80B H 1.1977 0.6739 0.3637 0.043 Uiso 1 1 calc R
C81 C 1.2831(4) 0.7588(4) 0.3187(2) 0.0450(15) Uani 1 1 d D
H81A H 1.3442 0.7266 0.3280 0.054 Uiso 1 1 calc R
H81B H 1.2914 0.8218 0.3392 0.054 Uiso 1 1 calc R
C82 C 1.2859(4) 0.7856(4) 0.26608(18) 0.0391(14) Uani 1 1 d .
H82A H 1.2861 0.7248 0.2456 0.059 Uiso 1 1 calc R
H82B H 1.3494 0.8345 0.2630 0.059 Uiso 1 1 calc R
H82C H 1.2241 0.8144 0.2558 0.059 Uiso 1 1 calc R
C83 C 0.6865(4) 0.7289(3) 0.57420(17) 0.0258(12) Uani 1 1 d .
H83 H 0.7509 0.7049 0.5749 0.031 Uiso 1 1 calc R
C84 C 0.6885(4) 0.8314(3) 0.58121(18) 0.0325(13) Uani 1 1 d .
H84 H 0.7538 0.8760 0.5870 0.039 Uiso 1 1 calc R
C85 C 0.5966(4) 0.8690(3) 0.57985(17) 0.0261(12) Uani 1 1 d .
C86 C 0.5040(4) 0.8007(3) 0.57024(17) 0.0274(12) Uani 1 1 d .
H86 H 0.4386 0.8231 0.5680 0.033 Uiso 1 1 calc R
C87 C 0.5073(4) 0.6993(3) 0.56395(16) 0.0234(12) Uani 1 1 d .
H87 H 0.4429 0.6534 0.5575 0.028 Uiso 1 1 calc R
C88 C 0.5973(4) 0.9802(3) 0.58717(19) 0.0352(14) Uani 1 1 d .
H88A H 0.5263 0.9909 0.5932 0.042 Uiso 1 1 calc R
H88B H 0.6460 1.0076 0.6160 0.042 Uiso 1 1 calc R
C89 C 0.6303(4) 1.0356(3) 0.54412(18) 0.0253(12) Uani 1 1 d .
H89A H 0.5855 1.0035 0.5150 0.030 Uiso 1 1 calc R
H89B H 0.7034 1.0288 0.5399 0.030 Uiso 1 1 calc R
C90 C 0.6237(4) 1.1460(3) 0.54759(16) 0.0207(11) Uani 1 1 d .
C91 C 0.5370(4) 1.1800(3) 0.56222(17) 0.0230(12) Uani 1 1 d .
H91 H 0.4792 1.1335 0.5707 0.028 Uiso 1 1 calc R
C92 C 0.5343(4) 1.2816(3) 0.56453(17) 0.0232(12) Uani 1 1 d .
H92 H 0.4735 1.3029 0.5744 0.028 Uiso 1 1 calc R
C93 C 0.7055(4) 1.2188(3) 0.53685(17) 0.0246(12) Uani 1 1 d .
H93 H 0.7676 1.1996 0.5273 0.030 Uiso 1 1 calc R
C94 C 0.6971(4) 1.3191(3) 0.53997(17) 0.0238(12) Uani 1 1 d .
H94 H 0.7542 1.3673 0.5320 0.029 Uiso 1 1 calc R
C95 C 0.3722(5) 0.7517(5) 0.6742(2) 0.070(2) Uani 1 1 d .
H95A H 0.3119 0.7606 0.6914 0.105 Uiso 1 1 calc R
H95B H 0.3586 0.6850 0.6574 0.105 Uiso 1 1 calc R
H95C H 0.3835 0.8031 0.6507 0.105 Uiso 1 1 calc R
C96 C 0.5486(4) 0.7108(4) 0.6984(2) 0.0437(15) Uani 1 1 d .
H96A H 0.5892 0.7472 0.6748 0.066 Uiso 1 1 calc R
H96B H 0.5203 0.6422 0.6853 0.066 Uiso 1 1 calc R
H96C H 0.5940 0.7089 0.7284 0.066 Uiso 1 1 calc R
C97 C 0.4707(5) 0.8188(4) 0.7492(3) 0.0605(19) Uani 1 1 d .
H97 H 0.5318 0.8233 0.7713 0.073 Uiso 1 1 calc R
C98 C 0.9753(5) 1.1905(4) 0.43372(19) 0.0386(14) Uani 1 1 d .
H98 H 0.9219 1.1325 0.4300 0.046 Uiso 1 1 calc R
C99 C 0.8371(4) 1.2904(4) 0.4180(2) 0.0486(16) Uani 1 1 d .
H99A H 0.7923 1.2242 0.4170 0.073 Uiso 1 1 calc R
H99B H 0.8284 1.3192 0.3865 0.073 Uiso 1 1 calc R
H99C H 0.8173 1.3346 0.4430 0.073 Uiso 1 1 calc R
C100 C 1.0230(4) 1.3712(4) 0.4339(2) 0.0540(17) Uani 1 1 d .
H10C H 1.0892 1.3578 0.4497 0.081 Uiso 1 1 calc R
H10D H 0.9983 1.4225 0.4535 0.081 Uiso 1 1 calc R
H10E H 1.0339 1.3953 0.4018 0.081 Uiso 1 1 calc R
C101 C 0.5091(5) 0.9889(5) 0.1478(3) 0.093(3) Uani 1 1 d .
H10F H 0.5526 1.0309 0.1270 0.139 Uiso 1 1 calc R
H10G H 0.5419 0.9992 0.1812 0.139 Uiso 1 1 calc R
H10H H 0.4395 1.0073 0.1462 0.139 Uiso 1 1 calc R
C102 C 0.4316(5) 0.8110(6) 0.1550(3) 0.083(2) Uani 1 1 d .
H10I H 0.4342 0.7436 0.1415 0.124 Uiso 1 1 calc R
H10J H 0.3596 0.8235 0.1500 0.124 Uiso 1 1 calc R
H10K H 0.4545 0.8159 0.1898 0.124 Uiso 1 1 calc R
C103 C 0.5484(5) 0.8571(5) 0.0947(2) 0.0541(17) Uani 1 1 d .
H103 H 0.5914 0.9088 0.0800 0.065 Uiso 1 1 calc R
C104 C 0.7953(4) 0.8388(4) 0.37455(19) 0.0361(14) Uani 1 1 d .
H10L H 0.7892 0.8687 0.3432 0.054 Uiso 1 1 calc R
H10M H 0.7536 0.7709 0.3720 0.054 Uiso 1 1 calc R
H10N H 0.8689 0.8356 0.3842 0.054 Uiso 1 1 calc R
C105 C 0.7541(4) 0.8653(4) 0.45901(19) 0.0390(14) Uani 1 1 d .
H10O H 0.7201 0.9092 0.4787 0.058 Uiso 1 1 calc R
H10P H 0.8258 0.8664 0.4736 0.058 Uiso 1 1 calc R
H10Q H 0.7146 0.7965 0.4575 0.058 Uiso 1 1 calc R
C106 C 0.7245(4) 0.9856(4) 0.3995(2) 0.0358(14) Uani 1 1 d .
H106 H 0.7297 1.0054 0.3674 0.043 Uiso 1 1 calc R

loop_
_atom_site_aniso_label
_atom_site_aniso_U_11
_atom_site_aniso_U_22
_atom_site_aniso_U_33
_atom_site_aniso_U_23
_atom_site_aniso_U_13
_atom_site_aniso_U_12
Co1 0.0235(4) 0.0077(3) 0.0186(4) 0.0010(3) 0.0032(3) 0.0009(3)
O1 0.022(2) 0.0161(16) 0.023(2) -0.0027(14) 0.0009(16) 0.0025(14)
O2 0.027(2) 0.0201(17) 0.021(2) 0.0019(15) 0.0069(17) 0.0025(14)
O3 0.0267(12) 0.0119(9) 0.0241(13) 0.0014(9) 0.0035(11) -0.0003(9)
O4 0.0267(12) 0.0119(9) 0.0241(13) 0.0014(9) 0.0035(11) -0.0003(9)
O5 0.027(2) 0.0266(18) 0.022(2) 0.0039(16) -0.0019(16) 0.0050(15)
O6 0.027(2) 0.0360(19) 0.024(2) 0.0074(16) 0.0000(16) 0.0020(16)
O7 0.037(2) 0.037(2) 0.044(3) -0.0029(18) 0.006(2) 0.0035(18)
O8 0.037(2) 0.0326(19) 0.030(2) 0.0002(17) -0.0030(18) 0.0014(17)
O9 0.036(2) 0.039(2) 0.026(2) 0.0068(17) 0.0136(17) 0.0104(17)
O10 0.023(2) 0.0307(18) 0.031(2) 0.0087(16) 0.0085(16) 0.0144(15)
O11 0.029(2) 0.0186(18) 0.039(2) 0.0089(16) 0.0027(18) 0.0016(14)
O12 0.027(2) 0.040(2) 0.022(2) 0.0051(17) 0.0036(17) 0.0040(16)
O13 0.091(4) 0.059(3) 0.052(3) -0.005(2) 0.009(3) 0.016(2)
O14 0.042(3) 0.028(2) 0.055(3) -0.0021(18) 0.001(2) 0.0073(18)
O15 0.060(3) 0.027(2) 0.057(3) -0.0012(19) 0.013(2) 0.0142(19)
O16 0.073(3) 0.074(3) 0.086(4) -0.014(3) -0.002(3) 0.043(3)
N1 0.025(2) 0.0135(19) 0.019(2) 0.0001(17) 0.0031(19) 0.0043(19)
N2 0.021(2) 0.0136(19) 0.021(2) 0.0028(17) 0.0061(19) 0.0011(18)
N3 0.028(3) 0.023(2) 0.035(3) 0.003(2) 0.007(2) 0.0059(19)
N4 0.037(3) 0.028(3) 0.046(3) 0.005(2) 0.000(2) 0.006(2)
N5 0.033(3) 0.044(3) 0.045(3) -0.009(3) 0.000(2) 0.014(2)
N6 0.056(4) 0.064(4) 0.049(4) -0.011(3) 0.004(3) 0.016(3)
C1 0.022(3) 0.013(2) 0.021(3) 0.002(2) 0.000(2) 0.007(2)
C2 0.022(3) 0.023(3) 0.025(3) 0.007(2) 0.007(2) 0.007(2)
C3 0.024(3) 0.021(3) 0.024(3) 0.000(2) 0.004(2) 0.010(2)
C4 0.022(3) 0.027(3) 0.027(3) 0.000(2) 0.004(2) -0.003(2)
C5 0.024(3) 0.021(3) 0.024(3) 0.006(2) 0.001(2) -0.008(2)
C6 0.034(3) 0.023(3) 0.033(3) 0.003(2) 0.000(3) -0.004(2)
C7 0.032(3) 0.028(3) 0.048(4) 0.011(3) 0.000(3) -0.006(3)
C8 0.035(3) 0.024(3) 0.046(4) -0.002(3) 0.007(3) 0.000(2)
C9 0.036(3) 0.020(3) 0.036(4) 0.000(3) 0.006(3) -0.008(2)
C10 0.053(4) 0.023(3) 0.041(4) -0.005(3) 0.006(3) -0.003(3)
C11 0.047(4) 0.033(3) 0.033(4) -0.009(3) 0.006(3) 0.000(3)
C12 0.076(5) 0.040(3) 0.051(4) -0.006(3) 0.020(4) 0.017(3)
C13 0.077(5) 0.044(4) 0.058(5) -0.008(3) 0.025(4) 0.024(3)
C14 0.057(4) 0.055(4) 0.046(4) -0.004(3) 0.018(3) 0.016(3)
C15 0.044(4) 0.040(3) 0.027(3) -0.002(3) 0.009(3) 0.011(3)
C16 0.033(3) 0.045(3) 0.029(3) 0.001(3) 0.006(3) 0.010(3)
C17 0.023(3) 0.029(3) 0.027(3) -0.001(2) 0.005(3) -0.002(2)
C18 0.029(3) 0.037(3) 0.035(4) 0.002(3) 0.008(3) 0.005(3)
C19 0.043(4) 0.049(3) 0.031(4) 0.005(3) -0.002(3) 0.017(3)
C20 0.034(3) 0.046(3) 0.019(3) 0.001(3) -0.002(3) 0.002(3)
C21 0.025(3) 0.028(3) 0.022(3) 0.007(2) 0.004(3) -0.003(2)
C22 0.037(3) 0.023(3) 0.019(3) 0.001(2) 0.003(2) 0.000(2)
C23 0.027(3) 0.018(2) 0.021(3) 0.003(2) 0.002(2) 0.004(2)
C24 0.024(3) 0.013(2) 0.024(3) 0.002(2) 0.003(2) 0.004(2)
C25 0.030(3) 0.021(3) 0.016(3) 0.001(2) -0.001(2) 0.008(2)
C26 0.022(3) 0.033(3) 0.026(3) 0.009(3) 0.004(3) 0.001(2)
C27 0.038(4) 0.035(3) 0.027(3) -0.008(3) 0.004(3) 0.007(3)
C28 0.026(3) 0.023(3) 0.031(3) 0.005(3) 0.000(3) -0.005(2)
C29 0.031(3) 0.010(2) 0.023(3) 0.002(2) 0.001(3) 0.012(2)
C30 0.037(4) 0.054(4) 0.033(4) 0.003(3) 0.003(3) 0.011(3)
C31 0.062(4) 0.060(4) 0.045(4) 0.006(3) -0.012(3) 0.007(3)
C32 0.067(5) 0.086(5) 0.083(6) 0.033(4) -0.036(4) 0.016(4)
C33 0.022(4) 0.084(5) 0.075(5) 0.021(4) -0.008(3) -0.003(3)
C34 0.072(7) 0.108(8) 0.197(12) 0.018(8) 0.038(7) 0.007(5)
C35 0.092(8) 0.206(13) 0.157(11) 0.060(10) 0.005(7) 0.028(8)
C36 0.080(5) 0.060(4) 0.035(4) 0.004(3) 0.001(4) -0.006(4)
C37 0.093(6) 0.059(4) 0.065(5) 0.005(4) 0.005(4) 0.004(4)
C38 0.091(6) 0.092(6) 0.066(5) 0.004(4) 0.008(5) -0.008(5)
C39 0.034(3) 0.034(3) 0.028(3) 0.009(3) 0.001(3) -0.001(2)
C40 0.045(4) 0.045(3) 0.047(4) 0.018(3) -0.008(3) 0.003(3)
C41 0.072(5) 0.062(4) 0.068(5) 0.018(4) -0.003(4) 0.005(4)
C42 0.025(3) 0.006(2) 0.024(3) 0.001(2) 0.005(2) -0.002(2)
C43 0.025(3) 0.009(2) 0.022(3) 0.000(2) -0.001(2) 0.001(2)
C44 0.027(3) 0.014(2) 0.027(3) 0.006(2) 0.007(3) 0.007(2)
C45 0.024(3) 0.024(3) 0.025(3) 0.007(2) 0.005(2) 0.009(2)
C46 0.017(3) 0.022(3) 0.025(3) 0.005(2) 0.002(2) 0.003(2)
C47 0.018(3) 0.029(3) 0.029(3) 0.006(2) 0.004(2) 0.003(2)
C48 0.027(3) 0.030(3) 0.024(3) 0.001(3) 0.000(2) 0.005(2)
C49 0.025(3) 0.019(3) 0.040(4) 0.005(3) 0.000(3) 0.000(2)
C50 0.015(3) 0.025(3) 0.022(3) 0.004(2) 0.000(2) -0.003(2)
C51 0.026(3) 0.020(3) 0.035(3) 0.007(2) 0.007(2) -0.003(2)
C52 0.027(3) 0.022(3) 0.028(3) 0.008(2) 0.005(3) 0.002(2)
C53 0.033(3) 0.021(3) 0.036(3) 0.010(2) 0.006(3) 0.000(2)
C54 0.042(4) 0.024(3) 0.037(4) 0.012(3) 0.014(3) 0.007(3)
C55 0.036(3) 0.032(3) 0.039(4) 0.017(3) 0.013(3) 0.010(3)
C56 0.024(3) 0.025(3) 0.032(3) 0.014(2) 0.003(3) 0.000(2)
C57 0.035(3) 0.040(3) 0.033(3) 0.020(3) 0.004(3) 0.012(3)
C58 0.018(3) 0.031(3) 0.029(3) 0.013(2) 0.002(2) 0.006(2)
C59 0.027(3) 0.028(3) 0.043(4) 0.009(3) -0.003(3) 0.006(2)
C60 0.022(3) 0.039(3) 0.031(3) 0.002(3) 0.001(3) 0.010(2)
C61 0.022(3) 0.029(3) 0.025(3) 0.002(2) 0.002(2) -0.002(2)
C62 0.018(3) 0.030(3) 0.019(3) 0.003(2) 0.001(2) 0.000(2)
C63 0.027(3) 0.021(3) 0.026(3) -0.001(2) 0.006(2) -0.004(2)
C64 0.028(3) 0.017(2) 0.018(3) 0.003(2) 0.001(2) 0.003(2)
C65 0.018(3) 0.013(2) 0.029(3) 0.002(2) 0.005(2) -0.001(2)
C66 0.033(3) 0.017(2) 0.023(3) 0.007(2) 0.010(3) 0.005(2)
C67 0.015(3) 0.025(3) 0.026(3) -0.003(2) 0.002(2) -0.001(2)
C68 0.027(3) 0.019(3) 0.030(3) 0.014(2) 0.004(3) 0.001(2)
C69 0.019(3) 0.040(3) 0.018(3) 0.003(2) 0.002(2) 0.005(2)
C70 0.0267(12) 0.0119(9) 0.0241(13) 0.0014(9) 0.0035(11) -0.0003(9)
C71 0.054(4) 0.056(4) 0.036(4) -0.010(3) 0.016(3) 0.022(3)
C72 0.090(6) 0.076(5) 0.084(6) -0.016(5) -0.002(5) 0.044(5)
C73 0.079(6) 0.061(5) 0.191(11) -0.018(6) -0.005(6) 0.020(5)
C74 0.032(3) 0.040(3) 0.023(3) 0.009(3) 0.001(3) 0.007(2)
C75 0.044(4) 0.086(5) 0.042(4) -0.016(4) 0.002(3) 0.008(3)
C76 0.047(4) 0.082(5) 0.032(4) -0.016(3) 0.008(3) 0.006(3)
C77 0.039(3) 0.031(3) 0.035(4) 0.002(3) 0.000(3) 0.011(2)
C78 0.037(3) 0.034(3) 0.051(4) -0.001(3) -0.007(3) 0.011(3)
C79 0.078(5) 0.053(4) 0.043(4) -0.008(3) -0.007(4) 0.033(3)
C80 0.032(3) 0.046(3) 0.038(4) 0.016(3) 0.012(3) 0.022(3)
C81 0.035(4) 0.045(3) 0.059(4) 0.022(3) 0.009(3) 0.012(3)
C82 0.034(3) 0.049(3) 0.034(4) 0.004(3) 0.004(3) 0.004(3)
C83 0.026(3) 0.016(3) 0.035(3) 0.005(2) 0.004(2) 0.002(2)
C84 0.039(3) 0.015(3) 0.039(4) 0.000(2) 0.001(3) -0.003(2)
C85 0.041(3) 0.010(2) 0.029(3) 0.000(2) 0.009(3) 0.008(2)
C86 0.028(3) 0.017(3) 0.038(3) 0.004(2) 0.000(3) 0.008(2)
C87 0.026(3) 0.014(2) 0.027(3) 0.000(2) -0.002(2) -0.001(2)
C88 0.059(4) 0.009(2) 0.038(4) -0.002(2) 0.009(3) 0.005(2)
C89 0.023(3) 0.015(2) 0.039(3) 0.003(2) 0.004(2) 0.004(2)
C90 0.027(3) 0.013(2) 0.023(3) 0.000(2) 0.000(2) 0.006(2)
C91 0.029(3) 0.010(2) 0.028(3) 0.006(2) 0.004(2) -0.003(2)
C92 0.026(3) 0.022(3) 0.025(3) 0.002(2) 0.008(2) 0.010(2)
C93 0.017(3) 0.019(3) 0.037(3) -0.001(2) 0.000(2) 0.003(2)
C94 0.024(3) 0.012(2) 0.033(3) 0.000(2) 0.005(2) -0.004(2)
C95 0.051(5) 0.095(5) 0.060(5) -0.012(4) -0.004(4) 0.011(4)
C96 0.043(4) 0.043(3) 0.050(4) 0.001(3) 0.010(3) 0.019(3)
C97 0.054(4) 0.051(4) 0.079(6) -0.004(4) -0.005(4) 0.022(3)
C98 0.049(4) 0.021(3) 0.044(4) 0.000(3) 0.000(3) 0.003(3)
C99 0.047(4) 0.045(3) 0.058(4) 0.012(3) 0.010(3) 0.015(3)
C100 0.053(4) 0.028(3) 0.083(5) 0.017(3) 0.010(4) 0.008(3)
C101 0.065(5) 0.095(6) 0.110(7) -0.052(5) -0.015(5) 0.020(4)
C102 0.060(5) 0.125(7) 0.071(5) 0.029(5) 0.026(4) 0.019(5)
C103 0.061(5) 0.055(4) 0.045(4) 0.000(4) 0.007(4) 0.006(3)
C104 0.034(3) 0.040(3) 0.036(4) -0.007(3) 0.007(3) 0.012(3)
C105 0.040(4) 0.041(3) 0.040(4) 0.012(3) 0.012(3) 0.015(3)
C106 0.038(3) 0.026(3) 0.042(4) 0.004(3) 0.005(3) -0.001(3)

loop_
_atom_type_symbol
_atom_type_description
_atom_type_scat_dispersion_real
_atom_type_scat_dispersion_imag
_atom_type_scat_source
C C 0.0033 0.0016 'International Tables Vol C Tables 4.2.6.8 and 6.1.1.4'
H H 0.0000 0.0000 'International Tables Vol C Tables 4.2.6.8 and 6.1.1.4'
N N 0.0061 0.0033 'International Tables Vol C Tables 4.2.6.8 and 6.1.1.4'
O O 0.0106 0.0060 'International Tables Vol C Tables 4.2.6.8 and 6.1.1.4'
Co Co 0.3494 0.9721 'International Tables Vol C Tables 4.2.6.8 and 6.1.1.4'

loop_
_geom_angle_atom_site_label_1
_geom_angle_atom_site_label_2
_geom_angle_atom_site_label_3
_geom_angle
_geom_angle_site_symmetry_1
_geom_angle_site_symmetry_3
O4 Co1 O3 118.10(12) 2_666 .
O4 Co1 N2 88.22(12) 2_666 1_545
O3 Co1 N2 88.92(12) . 1_545
O4 Co1 N1 91.75(13) 2_666 .
O3 Co1 N1 90.10(12) . .
N2 Co1 N1 178.88(14) 1_545 .
O4 Co1 O1 92.97(12) 2_666 .
O3 Co1 O1 148.61(12) . .
N2 Co1 O1 87.67(12) 1_545 .
N1 Co1 O1 93.45(12) . .
O4 Co1 O2 151.87(12) 2_666 .
O3 Co1 O2 90.01(12) . .
N2 Co1 O2 93.55(12) 1_545 .
N1 Co1 O2 87.00(13) . .
O1 Co1 O2 59.11(11) . .
C29 O1 Co1 92.0(3) . .
C29 O2 Co1 87.9(3) . .
C70 O3 Co1 115.3(3) . .
C70 O4 Co1 168.0(3) . 2_666
C25 O5 C30 111.9(3) . .
C26 O6 C39 112.1(3) . .
C27 O7 C36 115.4(4) . .
C28 O8 C33 110.6(4) . .
C66 O9 C71 118.4(4) . .
C67 O10 C80 113.5(4) . .
C68 O11 C77 113.3(3) . .
C69 O12 C74 111.4(3) . .
C87 N1 C83 117.5(4) . .
C87 N1 Co1 124.5(3) . .
C83 N1 Co1 118.0(3) . .
C94 N2 C92 116.8(4) . .
C94 N2 Co1 122.3(3) . 1_565
C92 N2 Co1 120.8(3) . 1_565
C106 N3 C105 121.1(4) . .
C106 N3 C104 121.1(4) . .
C105 N3 C104 117.8(4) . .
C98 N4 C100 120.6(5) . .
C98 N4 C99 122.3(4) . .
C100 N4 C99 117.1(4) . .
C97 N5 C96 120.1(5) . .
C97 N5 C95 119.3(5) . .
C96 N5 C95 120.6(5) . .
C103 N6 C102 121.2(6) . .
C103 N6 C101 120.9(6) . .
C102 N6 C101 117.9(6) . .
C2 C1 C24 118.4(4) . .
C2 C1 C29 120.5(4) . .
C24 C1 C29 120.9(4) . .
C3 C2 C1 121.1(4) . .
C25 C3 C2 119.0(4) . .
C25 C3 C4 119.0(4) . .
C2 C3 C4 121.9(4) . .
C5 C4 C3 110.1(4) . .
C28 C5 C6 117.6(5) . .
C28 C5 C4 121.8(4) . .
C6 C5 C4 120.6(4) . .
C7 C6 C5 122.3(5) . .
C6 C7 C8 119.1(5) . .
C7 C8 C9 121.0(5) . .
C8 C9 C28 117.6(5) . .
C8 C9 C10 119.9(5) . .
C28 C9 C10 122.5(5) . .
C11 C10 C9 109.6(4) . .
C12 C11 C27 117.3(5) . .
C12 C11 C10 121.2(5) . .
C27 C11 C10 120.9(5) . .
C11 C12 C13 121.4(5) . .
C12 C13 C14 119.4(5) . .
C15 C14 C13 120.8(6) . .
C27 C15 C14 118.1(5) . .
C27 C15 C16 121.1(4) . .
C14 C15 C16 120.6(5) . .
C17 C16 C15 110.6(4) . .
C18 C17 C26 118.2(5) . .
C18 C17 C16 120.1(4) . .
C26 C17 C16 121.8(4) . .
C19 C18 C17 121.1(5) . .
C18 C19 C20 119.6(5) . .
C21 C20 C19 121.4(5) . .
C20 C21 C26 118.4(5) . .
C20 C21 C22 120.2(5) . .
C26 C21 C22 121.3(4) . .
C23 C22 C21 111.4(4) . .
C24 C23 C25 117.1(4) . .
C24 C23 C22 122.1(4) . .
C25 C23 C22 120.7(4) . .
C23 C24 C1 122.4(4) . .
O5 C25 C3 119.4(4) . .
O5 C25 C23 118.7(4) . .
C3 C25 C23 121.9(4) . .
O6 C26 C21 119.7(4) . .
O6 C26 C17 119.2(4) . .
C21 C26 C17 121.0(5) . .
C15 C27 O7 118.8(4) . .
C15 C27 C11 122.5(5) . .
O7 C27 C11 118.6(5) . .
C5 C28 O8 119.6(4) . .
C5 C28 C9 122.2(5) . .
O8 C28 C9 118.2(4) . .
O2 C29 O1 120.5(4) . .
O2 C29 C1 121.1(4) . .
O1 C29 C1 118.4(4) . .
O5 C30 C31 109.8(4) . .
C30 C31 C32 110.1(5) . .
O8 C33 C34 107.8(5) . .
C35 C34 C33 103.8(9) . .
C37 C36 O7 113.3(5) . .
C36 C37 C38 115.7(6) . .
O6 C39 C40 107.1(4) . .
C39 C40 C41 113.1(5) . .
C65 C42 C43 117.8(4) . .
C65 C42 C70 120.8(4) . .
C43 C42 C70 121.4(4) . .
C44 C43 C42 122.0(5) . .
C43 C44 C66 118.2(4) . .
C43 C44 C45 119.0(4) . .
C66 C44 C45 122.6(4) . .
C46 C45 C44 111.4(3) . .
C67 C46 C47 119.0(4) . .
C67 C46 C45 122.4(4) . .
C47 C46 C45 118.6(4) . .
C48 C47 C46 120.7(4) . .
C49 C48 C47 119.4(5) . .
C48 C49 C50 122.0(4) . .
C49 C50 C67 117.2(4) . .
C49 C50 C51 120.1(4) . .
C67 C50 C51 122.5(4) . .
C52 C51 C50 111.5(4) . .
C53 C52 C68 117.7(4) . .
C53 C52 C51 120.4(4) . .
C68 C52 C51 121.8(4) . .
C52 C53 C54 120.9(5) . .
C53 C54 C55 119.9(5) . .
C56 C55 C54 120.4(5) . .
C55 C56 C68 118.3(5) . .
C55 C56 C57 120.7(4) . .
C68 C56 C57 121.0(4) . .
C58 C57 C56 109.7(4) . .
C59 C58 C69 117.8(4) . .
C59 C58 C57 119.6(4) . .
C69 C58 C57 122.5(4) . .
C60 C59 C58 121.2(4) . .
C59 C60 C61 119.8(4) . .
C60 C61 C62 120.8(4) . .
C61 C62 C69 118.0(4) . .
C61 C62 C63 120.5(4) . .
C69 C62 C63 121.5(4) . .
C64 C63 C62 110.2(4) . .
C65 C64 C66 117.8(4) . .
C65 C64 C63 120.4(4) . .
C66 C64 C63 121.7(4) . .
C64 C65 C42 123.0(4) . .
O9 C66 C44 122.1(4) . .
O9 C66 C64 116.7(4) . .
C44 C66 C64 121.2(4) . .
O10 C67 C46 120.5(4) . .
O10 C67 C50 118.3(4) . .
C46 C67 C50 121.1(4) . .
C56 C68 C52 122.8(4) . .
C56 C68 O11 119.2(4) . .
C52 C68 O11 118.0(4) . .
O12 C69 C62 118.7(4) . .
O12 C69 C58 119.4(4) . .
C62 C69 C58 121.8(4) . .
O3 C70 O4 122.6(4) . .
O3 C70 C42 120.0(4) . .
O4 C70 C42 117.4(4) . .
O9 C71 C72 112.0(5) . .
C73 C72 C71 115.4(7) . .
O12 C74 C75 110.4(4) . .
C74 C75 C76 112.5(5) . .
O11 C77 C78 108.7(4) . .
C77 C78 C79 111.1(4) . .
O10 C80 C81 113.2(4) . .
C80 C81 C82 115.7(5) . .
N1 C83 C84 121.9(4) . .
C85 C84 C83 120.6(5) . .
C84 C85 C86 117.1(4) . .
C84 C85 C88 121.4(4) . .
C86 C85 C88 121.5(4) . .
C85 C86 C87 119.5(4) . .
N1 C87 C86 123.4(4) . .
C89 C88 C85 111.8(4) . .
C88 C89 C90 114.3(4) . .
C91 C90 C93 116.3(4) . .
C91 C90 C89 122.1(4) . .
C93 C90 C89 121.6(4) . .
C90 C91 C92 120.0(4) . .
N2 C92 C91 123.4(4) . .
C94 C93 C90 120.4(4) . .
N2 C94 C93 123.1(4) . .
O16 C97 N5 124.4(6) . .
O14 C98 N4 124.5(5) . .
O13 C103 N6 124.9(6) . .
O15 C106 N3 125.4(5) . .

loop_
_geom_bond_atom_site_label_1
_geom_bond_atom_site_label_2
_geom_bond_distance
_geom_bond_site_symmetry_2
Co1 O4 2.055(3) 2_666
Co1 O3 2.073(3) .
Co1 N2 2.125(3) 1_545
Co1 N1 2.139(3) .
Co1 O1 2.162(3) .
Co1 O2 2.256(3) .
O1 C29 1.261(5) .
O2 C29 1.251(5) .
O3 C70 1.257(5) .
O4 C70 1.263(5) .
O4 Co1 2.055(3) 2_666
O5 C25 1.380(5) .
O5 C30 1.441(6) .
O6 C26 1.394(5) .
O6 C39 1.446(5) .
O7 C27 1.383(6) .
O7 C36 1.505(7) .
O8 C28 1.404(6) .
O8 C33 1.433(6) .
O9 C66 1.384(5) .
O9 C71 1.442(5) .
O10 C67 1.387(5) .
O10 C80 1.448(5) .
O11 C68 1.402(5) .
O11 C77 1.430(5) .
O12 C69 1.394(5) .
O12 C74 1.442(5) .
O13 C103 1.228(6) .
O14 C98 1.235(6) .
O15 C106 1.240(6) .
O16 C97 1.263(6) .
N1 C87 1.333(5) .
N1 C83 1.343(5) .
N2 C94 1.331(5) .
N2 C92 1.336(5) .
N2 Co1 2.125(3) 1_565
N3 C106 1.339(6) .
N3 C105 1.448(6) .
N3 C104 1.456(6) .
N4 C98 1.344(6) .
N4 C100 1.441(6) .
N4 C99 1.454(6) .
N5 C97 1.340(7) .
N5 C96 1.433(6) .
N5 C95 1.439(7) .
N6 C103 1.330(7) .
N6 C102 1.431(8) .
N6 C101 1.455(7) .
C1 C2 1.398(6) .
C1 C24 1.398(6) .
C1 C29 1.493(6) .
C2 C3 1.386(6) .
C3 C25 1.386(6) .
C3 C4 1.533(6) .
C4 C5 1.526(6) .
C5 C28 1.387(7) .
C5 C6 1.388(6) .
C6 C7 1.374(6) .
C7 C8 1.395(7) .
C8 C9 1.396(7) .
C9 C28 1.405(6) .
C9 C10 1.527(7) .
C10 C11 1.515(7) .
C11 C12 1.383(7) .
C11 C27 1.403(7) .
C12 C13 1.385(8) .
C13 C14 1.395(8) .
C14 C15 1.386(7) .
C15 C27 1.378(7) .
C15 C16 1.533(7) .
C16 C17 1.527(7) .
C17 C18 1.384(7) .
C17 C26 1.405(6) .
C18 C19 1.379(7) .
C19 C20 1.385(7) .
C20 C21 1.374(7) .
C21 C26 1.399(7) .
C21 C22 1.519(6) .
C22 C23 1.518(6) .
C23 C24 1.384(6) .
C23 C25 1.416(6) .
C30 C31 1.476(7) .
C31 C32 1.563(8) .
C33 C34 1.571(11) .
C34 C35 1.380(10) .
C36 C37 1.482(8) .
C37 C38 1.580(9) .
C39 C40 1.502(7) .
C40 C41 1.508(7) .
C42 C65 1.387(6) .
C42 C43 1.392(6) .
C42 C70 1.489(6) .
C43 C44 1.388(6) .
C44 C66 1.404(6) .
C44 C45 1.539(6) .
C45 C46 1.526(6) .
C46 C67 1.389(6) .
C46 C47 1.395(6) .
C47 C48 1.385(6) .
C48 C49 1.375(6) .
C49 C50 1.402(6) .
C50 C67 1.411(6) .
C50 C51 1.526(6) .
C51 C52 1.519(6) .
C52 C53 1.386(6) .
C52 C68 1.388(6) .
C53 C54 1.388(7) .
C54 C55 1.391(7) .
C55 C56 1.384(6) .
C56 C68 1.386(6) .
C56 C57 1.538(7) .
C57 C58 1.513(6) .
C58 C59 1.397(6) .
C58 C69 1.400(6) .
C59 C60 1.378(6) .
C60 C61 1.393(6) .
C61 C62 1.394(6) .
C62 C69 1.396(6) .
C62 C63 1.534(6) .
C63 C64 1.525(6) .
C64 C65 1.379(6) .
C64 C66 1.405(6) .
C71 C72 1.472(7) .
C72 C73 1.450(8) .
C74 C75 1.489(7) .
C75 C76 1.512(7) .
C77 C78 1.490(6) .
C78 C79 1.528(7) .
C80 C81 1.468(6) .
C81 C82 1.528(7) .
C83 C84 1.390(6) .
C84 C85 1.378(6) .
C85 C86 1.384(6) .
C85 C88 1.509(6) .
C86 C87 1.387(6) .
C88 C89 1.500(6) .
C89 C90 1.513(5) .
C90 C91 1.381(6) .
C90 C93 1.385(6) .
C91 C92 1.383(6) .
C93 C94 1.383(6) .
